data_7047329
loop_
_publ_author_name
'Yue, Zenghui'
'Lin, Jian'
'Silver, Mark Andrew'
'Han, Ling'
'Li, Xiaoyun'
'Zhou, Jing'
'Guo, Xiaojing'
'Bao, Hong-liang'
'Huang, Yuying'
'Wang, Jian-Qiang'

_publ_section_title
;
 Anionic Uranyl Oxyfluorides as a Bifunctional Platform for Highly
 Selective Ion-Exchange and Photocatalytic Degradation of Organic Dyes
;
_journal_name_full 'Dalton Transactions'
_journal_paper_doi 10.1039/C8DT02309C
_journal_year 2018
_chemical_formula_moiety F7O8U3
_chemical_formula_sum 'F7 O7 U3'
_chemical_formula_weight 959.09
_chemical_melting_point ?
_chemical_name_common 'Tetrapropylammonium uranyl oxyfluoride'
_space_group_crystal_system orthorhombic
_space_group_IT_number 57
_space_group_name_Hall '-P 2c 2b'
_space_group_name_H-M_alt 'P b c m'
_symmetry_space_group_name_Hall '-P 2c 2b'
_symmetry_space_group_name_H-M 'P b c m'
_audit_creation_method SHELXL-2014/7
_audit_update_record
;
2018-08-08 deposited with the CCDC.
2018-08-21 downloaded from the CCDC.
;
_cell_angle_alpha 90
_cell_angle_beta 90
_cell_angle_gamma 90
_cell_formula_units_Z 4
_cell_length_a 9.8238(11)
_cell_length_b 12.5892(16)
_cell_length_c 20.661(3)
_cell_measurement_reflns_used 19300
_cell_measurement_temperature 173(2)
_cell_measurement_theta_max 27.436
_cell_measurement_theta_min 2.630
_cell_volume 2555.2(6)
_computing_cell_refinement 'Bruker SAINT'
_computing_data_collection 'Bruker APEX2'
_computing_data_reduction 'Bruker SAINT'
_computing_molecular_graphics 'Bruker SHELXTL'
_computing_publication_material 'Bruker SHELXTL'
_computing_structure_refinement 'SHELXL-2014/7 (Sheldrick, 2014)'
_diffrn_ambient_temperature 173(2)
_diffrn_measured_fraction_theta_full 0.998
_diffrn_measured_fraction_theta_max 0.998
_diffrn_measurement_device_type 'Bruker APEX-II'
_diffrn_measurement_method '0.5 wide w/ exposures'
_diffrn_radiation_type MoK\a
_diffrn_radiation_wavelength 0.71073
_diffrn_reflns_av_R_equivalents 0.0547
_diffrn_reflns_av_unetI/netI 0.0349
_diffrn_reflns_Laue_measured_fraction_full 0.998
_diffrn_reflns_Laue_measured_fraction_max 0.998
_diffrn_reflns_limit_h_max 12
_diffrn_reflns_limit_h_min -12
_diffrn_reflns_limit_k_max 16
_diffrn_reflns_limit_k_min -16
_diffrn_reflns_limit_l_max 26
_diffrn_reflns_limit_l_min -22
_diffrn_reflns_number 19300
_diffrn_reflns_point_group_measured_fraction_full 0.998
_diffrn_reflns_point_group_measured_fraction_max 0.998
_diffrn_reflns_theta_full 25.242
_diffrn_reflns_theta_max 27.436
_diffrn_reflns_theta_min 2.630
_diffrn_source 'Turbo X-ray Source'
_exptl_absorpt_coefficient_mu 19.018
_exptl_absorpt_correction_T_max 0.684
_exptl_absorpt_correction_T_min 0.023
_exptl_absorpt_correction_type multi-scan
_exptl_absorpt_process_details SHELTXPREP
_exptl_crystal_colour Yellow
_exptl_crystal_density_diffrn 2.493
_exptl_crystal_density_meas ?
_exptl_crystal_density_method 'Not measured'
_exptl_crystal_description Plate
_exptl_crystal_F_000 1580
_exptl_crystal_size_max 0.25
_exptl_crystal_size_mid 0.18
_exptl_crystal_size_min 0.02
_refine_diff_density_max 1.325
_refine_diff_density_min -1.505
_refine_diff_density_rms 0.156
_refine_ls_extinction_method none
_refine_ls_goodness_of_fit_ref 0.975
_refine_ls_hydrogen_treatment undef
_refine_ls_matrix_type full
_refine_ls_number_parameters 107
_refine_ls_number_reflns 3001
_refine_ls_number_restraints 26
_refine_ls_restrained_S_all 1.076
_refine_ls_R_factor_all 0.0321
_refine_ls_R_factor_gt 0.0213
_refine_ls_shift/su_max 0.002
_refine_ls_shift/su_mean 0.000
_refine_ls_structure_factor_coef Fsqd
_refine_ls_weighting_details 'w=1/[\s^2^(Fo^2^)+(0.0155P)^2^] where P=(Fo^2^+2Fc^2^)/3'
_refine_ls_weighting_scheme calc
_refine_ls_wR_factor_gt 0.0426
_refine_ls_wR_factor_ref 0.0449
_reflns_Friedel_coverage 0.000
_reflns_number_gt 2385
_reflns_number_total 3001
_reflns_threshold_expression 'I > 2\s(I)'
_cod_data_source_file c8dt02309c2.cif
_cod_data_source_block PrUF
_cod_depositor_comments
;
The following automatic conversions were performed:

'_chemical_melting_point' value 'N/A' was changed to '?' - the value
is undefined or not given.

'_exptl_crystal_density_meas' value 'Not measured' was changed to '?'
- the value is perceived as not measured.

Automatic conversion script
Id: cif_fix_values 4973 2017-02-22 13:04:09Z antanas 
;
_cod_original_cell_volume 2555.2(5)
_cod_database_code 7047329
_shelx_shelxl_version_number 2014/7
_shelx_space_group_comment
;
The symmetry employed for this shelxl refinement is uniquely defined
by the following loop, which should always be used as a source of
symmetry information in preference to the above space-group names.
They are only intended as comments.
;

loop_
_space_group_symop_operation_xyz
'x, y, z'
'-x, -y, z+1/2'
'-x, y+1/2, -z+1/2'
'x, -y+1/2, -z'
'-x, -y, -z'
'x, y, -z-1/2'
'x, -y-1/2, z-1/2'
'-x, y-1/2, z'

loop_
_atom_site_label
_atom_site_type_symbol
_atom_site_fract_x
_atom_site_fract_y
_atom_site_fract_z
_atom_site_U_iso_or_equiv
_atom_site_adp_type
_atom_site_occupancy
_atom_site_site_symmetry_order
_atom_site_calc_flag
_atom_site_refinement_flags_posn
_atom_site_refinement_flags_adp
_atom_site_refinement_flags_occupancy
_atom_site_disorder_assembly
_atom_site_disorder_group
U1 U 0.58004(2) 0.11858(2) 0.7500 0.02185(7) Uani 1 2 d DS T P . .
U2 U 0.81424(2) -0.19823(2) 0.7500 0.01522(7) Uani 1 2 d S T P . .
U3 U 1.18872(2) -0.06394(2) 0.7500 0.02311(8) Uani 1 2 d S T P . .
F1 F 0.6732(3) -0.0512(2) 0.7500 0.0307(10) Uani 1 2 d S T P A .
F2 F 1.0535(3) -0.2212(3) 0.7500 0.0304(10) Uani 1 2 d S T P A .
F3 F 0.9528(3) -0.0422(3) 0.7500 0.0262(10) Uani 1 2 d S T P A .
F4 F 1.1503(3) 0.1188(2) 0.7500 0.0311(10) Uani 1 2 d S T P A .
F5 F 0.3977(4) 0.2308(3) 0.7500 0.0454(12) Uani 1 2 d S TU P A .
F6 F 1.3286(4) -0.2096(3) 0.7500 0.0714(17) Uani 1 2 d S TU P A .
F7 F 0.3994(4) 0.0103(3) 0.7500 0.0712(17) Uani 1 2 d S TU P A .
O1 O 0.8173(3) -0.1975(3) 0.66541(18) 0.0370(9) Uani 1 1 d . . . . .
O2 O 1.1871(4) -0.0645(3) 0.6652(2) 0.0534(12) Uani 1 1 d . . . . .
O3A O 0.5382(13) 0.1092(6) 0.6622(4) 0.039(3) Uani 0.52(2) 1 d D . P A 1
O3B O 0.6237(12) 0.1297(7) 0.6728(4) 0.038(3) Uani 0.48(2) 1 d D U P A 2
O4 O 0.8177(6) 0.1177(4) 0.7047(3) 0.0271(16) Uani 0.5 1 d . . P A .

loop_
_atom_site_aniso_label
_atom_site_aniso_U_11
_atom_site_aniso_U_22
_atom_site_aniso_U_33
_atom_site_aniso_U_23
_atom_site_aniso_U_13
_atom_site_aniso_U_12
U1 0.00779(11) 0.00623(10) 0.05153(19) 0.000 0.000 0.00011(9)
U2 0.00795(12) 0.00543(10) 0.03228(16) 0.000 0.000 -0.00068(8)
U3 0.00798(13) 0.00547(11) 0.0559(2) 0.000 0.000 -0.00022(8)
F1 0.0159(19) 0.0091(16) 0.067(3) 0.000 0.000 0.0028(14)
F2 0.0083(18) 0.0085(16) 0.074(3) 0.000 0.000 -0.0005(13)
F3 0.0079(17) 0.0095(16) 0.061(3) 0.000 0.000 -0.0001(14)
F4 0.0122(18) 0.0057(16) 0.076(3) 0.000 0.000 -0.0009(13)
F5 0.018(2) 0.0129(18) 0.105(4) 0.000 0.000 0.0035(15)
F6 0.017(2) 0.0130(19) 0.184(5) 0.000 0.000 0.0021(16)
F7 0.014(2) 0.020(2) 0.180(5) 0.000 0.000 -0.0042(16)
O1 0.037(2) 0.037(2) 0.038(2) -0.0035(17) -0.0029(18) 0.0079(16)
O2 0.072(3) 0.032(2) 0.057(3) -0.0023(19) 0.037(2) -0.0008(19)
O3A 0.033(8) 0.035(4) 0.048(5) 0.009(4) -0.004(4) 0.002(4)
O3B 0.012(6) 0.049(5) 0.055(6) 0.019(4) 0.004(4) 0.001(4)
O4 0.019(3) 0.013(3) 0.048(5) 0.003(3) 0.005(3) -0.002(3)

loop_
_atom_type_symbol
_atom_type_description
_atom_type_scat_dispersion_real
_atom_type_scat_dispersion_imag
_atom_type_scat_source
O O 0.0106 0.0060 'International Tables Vol C Tables 4.2.6.8 and 6.1.1.4'
F F 0.0171 0.0103 'International Tables Vol C Tables 4.2.6.8 and 6.1.1.4'
U U -9.6767 9.6646 'International Tables Vol C Tables 4.2.6.8 and 6.1.1.4'

loop_
_geom_angle_atom_site_label_1
_geom_angle_atom_site_label_2
_geom_angle_atom_site_label_3
_geom_angle
_geom_angle_site_symmetry_1
_geom_angle_site_symmetry_3
O3B U1 O3B 148.4(10) . 6_557
O3A U1 O3A 153.4(8) . 6_557
O3B U1 F7 104.9(5) . .
O3B U1 F7 104.9(5) 6_557 .
O3A U1 F7 77.6(4) . .
O3A U1 F7 77.6(4) 6_557 .
O3B U1 F5 98.7(3) . .
O3B U1 F5 98.7(3) 6_557 .
O3A U1 F5 82.3(3) . .
O3A U1 F5 82.3(3) 6_557 .
F7 U1 F5 75.78(14) . .
O3B U1 F1 88.6(3) . .
O3B U1 F1 88.6(3) 6_557 .
O3A U1 F1 91.6(2) . .
O3A U1 F1 91.6(2) 6_557 .
F7 U1 F1 75.65(13) . .
F5 U1 F1 151.43(12) . .
O3B U1 F6 79.8(4) . 3_756
O3B U1 F6 79.8(4) 6_557 3_756
O3A U1 F6 98.2(3) . 3_756
O3A U1 F6 98.2(3) 6_557 3_756
F7 U1 F6 150.06(14) . 3_756
F5 U1 F6 74.28(13) . 3_756
F1 U1 F6 134.28(13) . 3_756
O3B U1 O4 53.3(5) . .
O3B U1 O4 96.8(5) 6_557 .
O3A U1 O4 80.9(4) . .
O3A U1 O4 124.5(4) 6_557 .
F7 U1 O4 137.20(15) . .
F5 U1 O4 137.00(15) . .
F1 U1 O4 68.34(14) . .
F6 U1 O4 69.39(15) 3_756 .
O3B U1 O4 96.8(5) . 6_557
O3B U1 O4 53.3(5) 6_557 6_557
O3A U1 O4 124.5(4) . 6_557
O3A U1 O4 80.9(4) 6_557 6_557
F7 U1 O4 137.20(15) . 6_557
F5 U1 O4 137.00(15) . 6_557
F1 U1 O4 68.34(14) . 6_557
F6 U1 O4 69.39(15) 3_756 6_557
O4 U1 O4 43.7(3) . 6_557
O1 U2 O1 177.9(2) 6_557 .
O1 U2 F5 91.04(11) 6_557 3_646
O1 U2 F5 91.04(11) . 3_646
O1 U2 F1 90.36(10) 6_557 .
O1 U2 F1 90.36(10) . .
F5 U2 F1 76.40(13) 3_646 .
O1 U2 F4 90.15(10) 6_557 3_746
O1 U2 F4 90.15(10) . 3_746
F5 U2 F4 75.39(12) 3_646 3_746
F1 U2 F4 151.78(12) . 3_746
O1 U2 F2 89.04(11) 6_557 .
O1 U2 F2 89.04(11) . .
F5 U2 F2 149.76(12) 3_646 .
F1 U2 F2 133.84(12) . .
F4 U2 F2 74.37(11) 3_746 .
O1 U2 F3 89.18(11) 6_557 .
O1 U2 F3 89.18(11) . .
F5 U2 F3 147.95(12) 3_646 .
F1 U2 F3 71.56(12) . .
F4 U2 F3 136.66(11) 3_746 .
F2 U2 F3 62.29(11) . .
O2 U3 O2 178.9(3) 6_557 .
O2 U3 F7 90.57(13) 6_557 1_655
O2 U3 F7 90.57(13) . 1_655
O2 U3 F6 90.13(12) 6_557 .
O2 U3 F6 90.13(12) . .
F7 U3 F6 77.49(15) 1_655 .
O2 U3 F4 90.14(11) 6_557 .
O2 U3 F4 90.14(11) . .
F7 U3 F4 75.00(13) 1_655 .
F6 U3 F4 152.49(13) . .
O2 U3 F3 89.50(13) 6_557 .
O2 U3 F3 89.50(13) . .
F7 U3 F3 148.95(13) 1_655 .
F6 U3 F3 133.56(13) . .
F4 U3 F3 73.94(11) . .
O2 U3 F2 89.52(12) 6_557 .
O2 U3 F2 89.52(12) . .
F7 U3 F2 148.18(13) 1_655 .
F6 U3 F2 70.69(13) . .
F4 U3 F2 136.82(11) . .
F3 U3 F2 62.88(11) . .
U2 F1 U1 166.34(17) . .
U2 F2 U3 116.84(14) . .
U3 F3 U2 118.00(13) . .
U2 F4 U3 162.07(15) 3_756 .
U2 F5 U1 164.96(18) 3_656 .
U3 F6 U1 165.71(19) . 3_746
U1 F7 U3 166.8(2) . 1_455

loop_
_geom_bond_atom_site_label_1
_geom_bond_atom_site_label_2
_geom_bond_distance
_geom_bond_site_symmetry_2
U1 O3B 1.658(8) .
U1 O3B 1.658(8) 6_557
U1 O3A 1.863(8) .
U1 O3A 1.863(8) 6_557
U1 F7 2.238(4) .
U1 F5 2.282(4) .
U1 F1 2.325(3) .
U1 F6 2.342(4) 3_756
U1 O4 2.516(6) .
U1 O4 2.516(6) 6_557
U2 O1 1.748(4) 6_557
U2 O1 1.748(4) .
U2 F5 2.265(4) 3_646
U2 F1 2.312(3) .
U2 F4 2.329(3) 3_746
U2 F2 2.368(3) .
U2 F3 2.390(3) .
U3 O2 1.751(4) 6_557
U3 O2 1.751(4) .
U3 F7 2.271(4) 1_655
U3 F6 2.291(4) .
U3 F4 2.332(3) .
U3 F3 2.333(3) .
U3 F2 2.384(3) .
F4 U2 2.329(3) 3_756
F5 U2 2.266(4) 3_656
F6 U1 2.342(4) 3_746
F7 U3 2.271(4) 1_455
